data_7209448
loop_
_publ_author_name
'Robitsch, H.'

_publ_section_title
;
 Die Struktur der Mischboride (Cr, Fe)2 B und (Cr, Fe)5 B3 in Edelstaehlen
 und die Revision des zugrundeliegenden Teiles des Systems Cr-B
;
_journal_name_full 'Archiv fur Lagerstaettenforschung, Ostalpen'
_journal_page_first 239
_journal_page_last 264
_journal_volume 2
_journal_year 1974
_chemical_formula_sum 'B3 Cr5'
_chemical_name_systematic 'Cr5 B3'
_space_group_IT_number 140
_symmetry_space_group_name_Hall '-I 4 2c'
_symmetry_space_group_name_H-M 'I 4/m c m'
_cell_angle_alpha 90
_cell_angle_beta 90
_cell_angle_gamma 90
_cell_formula_units_Z 4
_cell_length_a 5.37
_cell_length_b 5.37
_cell_length_c 10.188
_cell_volume 293.790
_citation_journal_id_ASTM ALOSAX
_cod_data_source_file boron_428.cif
_cod_data_source_block B3Cr5
_cod_original_cell_volume 293.7903
_cod_database_code 7209448

loop_
_symmetry_equiv_pos_as_xyz
x,y,z
-y,x,z
-x,-y,z
y,-x,z
x,-y,-z+1/2
y,x,-z+1/2
-x,y,-z+1/2
-y,-x,-z+1/2
-x,-y,-z
y,-x,-z
x,y,-z
-y,x,-z
-x,y,z-1/2
-y,-x,z-1/2
x,-y,z-1/2
y,x,z-1/2
x+1/2,y+1/2,z+1/2
-y+1/2,x+1/2,z+1/2
-x+1/2,-y+1/2,z+1/2
y+1/2,-x+1/2,z+1/2
x+1/2,-y+1/2,-z+1
y+1/2,x+1/2,-z+1
-x+1/2,y+1/2,-z+1
-y+1/2,-x+1/2,-z+1
-x+1/2,-y+1/2,-z+1/2
y+1/2,-x+1/2,-z+1/2
x+1/2,y+1/2,-z+1/2
-y+1/2,x+1/2,-z+1/2
-x+1/2,y+1/2,z
-y+1/2,-x+1/2,z
x+1/2,-y+1/2,z
y+1/2,x+1/2,z

loop_
_atom_site_label
_atom_site_type_symbol
_atom_site_fract_x
_atom_site_fract_y
_atom_site_fract_z
_atom_site_occupancy
_atom_site_U_iso_or_equiv
Cr2 Cr 0 0 0 1 0.0
Cr1 Cr 0.164 0.664 0.146 1 0.0
B1 B 0 0 0.25 1 0.0
B2 B 0.382 0.882 0 1 0.0
